data_4303761
loop_
_publ_author_name
'Jeanette E. Ziegler'
'Guodong Du'
'Philip E. Fanwick'
'Mahdi M. Abu-Omar'

_publ_contact_author_address
;    Department of Chemistry
     Purdue University
     560 Oval Dr.
     W. Lafayette
     IN 47907-2084
     USA
;
_publ_contact_author_email pfanwick@purdue.edu
_publ_contact_author_fax 1(765)4940239
_publ_contact_author_name 'Phillip E. Fanwick'
_publ_contact_author_phone 1(765)4944572
_publ_section_title
;
An Efficient Method for the Preparation of Oxo Molybdenum Salalen Complexes
and Their Unusual Use as Hydrosilylation Catalysts
;
_journal_name_full 'Inorganic Chemistry'
_journal_page_first 11290
_journal_page_last 11296
_journal_paper_doi 10.1021/ic901794h
_journal_volume 48
_journal_year 2009
_chemical_formula_moiety 'C64 H96 Mo2 N4 O7,2(C7 H8)'
_chemical_formula_sum 'C78 H112 Mo2 N4 O7'
_chemical_formula_weight 1409.66
_chemical_name_systematic ' ?'
_space_group_IT_number 15
_symmetry_cell_setting monoclinic
_symmetry_space_group_name_Hall '-C 2yc'
_symmetry_space_group_name_H-M 'C 1 2/c 1'
_atom_type_scat_source 'International Tables for Crystallography (Vol C)'
_cell_angle_alpha 90.00
_cell_angle_beta 93.323(3)
_cell_angle_gamma 90.00
_cell_formula_units_Z 4
_cell_length_a 30.4913(17)
_cell_length_b 13.6081(8)
_cell_length_c 17.9982(6)
_cell_measurement_reflns_used 42133
_cell_measurement_temperature 150
_cell_measurement_theta_max 27
_cell_measurement_theta_min 3
_cell_volume 7455.4(7)
_computing_cell_refinement 'DENZO/SCALEPACK (Otwinowski & Minor, 1996)'
_computing_data_collection 'Collect (Nonius, 1998)'
_computing_data_reduction 'DENZO/SCALEPACK (Otwinowski & Minor, 1996)'
_computing_molecular_graphics
;
    ORTEP (Johnson, 1976)
    PLATON (Spek, 1997)
;
_computing_publication_material 'SHELX97(Sheldrick, 2008) and local programs'
_computing_structure_refinement 'SHELX97 (Sheldrick, 2008)'
_computing_structure_solution
;
 PATTY (DIRDIF99, Beurskins, 1999)
;
_diffrn_ambient_temperature 150
_diffrn_measured_fraction_theta_full 0.9954
_diffrn_measured_fraction_theta_max 0.9954
_diffrn_measurement_device_type Nonius_KappaCCD
_diffrn_measurement_method \w
_diffrn_radiation_monochromator 'graphite 002'
_diffrn_radiation_type MO-K\a
_diffrn_radiation_wavelength 0.71073
_diffrn_reflns_av_R_equivalents 0.094
_diffrn_reflns_limit_h_max 39
_diffrn_reflns_limit_h_min 0
_diffrn_reflns_limit_k_max 17
_diffrn_reflns_limit_k_min 0
_diffrn_reflns_limit_l_max 23
_diffrn_reflns_limit_l_min -23
_diffrn_reflns_number 42133
_diffrn_reflns_theta_full 27.5
_diffrn_reflns_theta_max 27.48
_diffrn_reflns_theta_min 2.50
_diffrn_standards_number 0
_exptl_absorpt_coefficient_mu 0.379
_exptl_absorpt_correction_T_max 0.9775
_exptl_absorpt_correction_T_min 0.8569
_exptl_absorpt_correction_type multi-scan
_exptl_absorpt_process_details 'SCALEPACK (Otwinowski & Minor, 1997)'
_exptl_crystal_colour_modifier redish
_exptl_crystal_colour_primary orange
_exptl_crystal_density_diffrn 1.256
_exptl_crystal_density_method 'not measured'
_exptl_crystal_description needle
_exptl_crystal_F_000 2992
_exptl_crystal_size_max 0.35
_exptl_crystal_size_mid 0.20
_exptl_crystal_size_min 0.06
_refine_diff_density_max 0.79
_refine_diff_density_min -0.59
_refine_ls_d_res_high 0.84
_refine_ls_extinction_coef 0.40E-04
_refine_ls_extinction_method 'SHELXL97 (Sheldrick 2008)'
_refine_ls_goodness_of_fit_ref 1.046
_refine_ls_hydrogen_treatment mixed
_refine_ls_matrix_type full
_refine_ls_number_parameters 461
_refine_ls_number_reflns 6562
_refine_ls_number_restraints 6
_refine_ls_R_factor_all 0.071
_refine_ls_R_factor_gt 0.045
_refine_ls_shift/su_max 0.001
_refine_ls_structure_factor_coef Fsqd
_refine_ls_weighting_details '1/[\s^2^(Fo^2^)+(0.0628P)^2^+3.3456P] where P=(Fo^2^+2Fc^2^)/3  '
_refine_ls_weighting_scheme calc
_refine_ls_wR_factor_gt 0.111
_refine_ls_wR_factor_ref 0.120
_reflns_number_gt 4763
_reflns_number_total 6562
_reflns_threshold_expression >2.0\s(I)
_cod_data_source_file ic901794h_si_002_1.cif
_cod_data_source_block JEC204-Mo-dimer-6
_cod_depositor_comments
;
The following automatic conversions were performed:
'_refine_ls_weighting_scheme' value 'calc ' changed to 'calc' according to
'/home/saulius/struct/CIF-dictionaries/cif_core.dic' dictionary named
'cif_core.dic' version 2.4.1 from 2010-06-29.

Automatic conversion script
Id: cif_fix_enum 1527 2010-12-29 10:47:43Z saulius 
;
_cod_database_code 4303761

loop_
_symmetry_equiv_pos_as_xyz
'x, y, z'
'-x, y, -z+1/2'
'x+1/2, y+1/2, z'
'-x+1/2, y+1/2, -z+1/2'
'-x, -y, -z'
'x, -y, z-1/2'
'-x+1/2, -y+1/2, -z'
'x+1/2, -y+1/2, z-1/2'

loop_
_atom_site_label
_atom_site_fract_x
_atom_site_fract_y
_atom_site_fract_z
_atom_site_U_iso_or_equiv
_atom_site_adp_type
_atom_site_occupancy
_atom_site_symmetry_multiplicity
_atom_site_calc_flag
_atom_site_refinement_flags
_atom_site_disorder_assembly
_atom_site_disorder_group
Mo1 0.234234(10) 0.14599(2) 0.434317(16) 0.02305(12) Uani 1 1 d . . .
O1 0.2500 0.2500 0.5000 0.0261(8) Uani 1 2 d S . .
O2 0.21421(8) 0.21287(19) 0.36115(13) 0.0321(6) Uani 1 1 d . . .
O3 0.22012(8) 0.01104(18) 0.39387(13) 0.0272(6) Uani 1 1 d . . .
O4 0.29639(8) 0.10742(19) 0.42180(13) 0.0275(6) Uani 1 1 d . . .
N1 0.17091(10) 0.1354(2) 0.48698(17) 0.0261(7) Uani 1 1 d . . .
N2 0.24942(10) 0.0631(2) 0.54430(15) 0.0249(7) Uani 1 1 d . . .
C1 0.48202(16) 0.0913(4) 0.6082(3) 0.0649(16) Uani 1 1 d . . .
C2 0.43431(18) 0.1523(5) 0.7057(3) 0.092(2) Uani 1 1 d . . .
C3 0.46165(16) 0.2663(4) 0.6125(3) 0.0569(14) Uani 1 1 d . . .
C4 0.44504(14) 0.1631(3) 0.6252(2) 0.0417(11) Uani 1 1 d . . .
C5 0.40427(13) 0.1426(3) 0.5725(2) 0.0346(9) Uani 1 1 d . . .
C6 0.40795(12) 0.1440(3) 0.4948(2) 0.0332(9) Uani 1 1 d . . .
C7 0.37383(12) 0.1275(3) 0.4432(2) 0.0290(9) Uani 1 1 d . . .
C8 0.38105(13) 0.1184(3) 0.3589(2) 0.0322(9) Uani 1 1 d . . .
C9 0.36478(16) 0.0172(3) 0.3313(2) 0.0470(11) Uani 1 1 d . . .
C10 0.35664(13) 0.1989(3) 0.3136(2) 0.0361(10) Uani 1 1 d . . .
C11 0.43011(14) 0.1267(4) 0.3442(3) 0.0477(12) Uani 1 1 d . . .
C12 0.33111(12) 0.1135(3) 0.4701(2) 0.0265(8) Uani 1 1 d . . .
C13 0.32686(12) 0.1029(3) 0.5474(2) 0.0266(8) Uani 1 1 d . . .
C14 0.36388(13) 0.1180(3) 0.5968(2) 0.0333(9) Uani 1 1 d . . .
C15 0.28682(12) 0.0705(3) 0.57921(19) 0.0269(8) Uani 1 1 d . . .
C16 0.21099(12) 0.0297(3) 0.58118(19) 0.0280(8) Uani 1 1 d . . .
C17 0.17593(13) 0.1076(3) 0.5673(2) 0.0307(9) Uani 1 1 d . . .
C18 0.13765(12) 0.0766(3) 0.4415(2) 0.0295(9) Uani 1 1 d . . .
C19 0.14911(12) -0.0300(3) 0.43331(19) 0.0260(8) Uani 1 1 d . . .
C20 0.18971(11) -0.0575(3) 0.40648(18) 0.0242(8) Uani 1 1 d . . .
C21 0.19829(12) -0.1572(3) 0.39131(18) 0.0258(8) Uani 1 1 d . . .
C22 0.24167(13) -0.1889(3) 0.3599(2) 0.0294(9) Uani 1 1 d . . .
C23 0.24758(14) -0.1383(3) 0.2844(2) 0.0366(10) Uani 1 1 d . . .
C24 0.28045(13) -0.1635(3) 0.4149(2) 0.0377(10) Uani 1 1 d . . .
C25 0.24331(14) -0.3009(3) 0.3466(2) 0.0406(10) Uani 1 1 d . . .
C26 0.16510(13) -0.2247(3) 0.40439(19) 0.0309(9) Uani 1 1 d . . .
C27 0.12447(13) -0.1998(3) 0.4309(2) 0.0324(9) Uani 1 1 d . A .
C28 0.11732(13) -0.1013(3) 0.4452(2) 0.0309(9) Uani 1 1 d . . .
C29 0.08920(16) -0.2782(3) 0.4409(3) 0.0457(11) Uani 1 1 d . . .
C33 0.0214(4) 0.0046(8) 0.6152(9) 0.242(8) Uani 1 1 d . . .
C34 0.0637(3) -0.0185(7) 0.6615(5) 0.122(3) Uani 1 1 d . . .
C35 0.0789(2) 0.0561(6) 0.7105(4) 0.100(2) Uani 1 1 d . . .
C36 0.1181(2) 0.0391(5) 0.7466(3) 0.0674(16) Uani 1 1 d . . .
C37 0.14279(19) -0.0471(5) 0.7392(3) 0.0701(16) Uani 1 1 d . . .
C38 0.1271(2) -0.1192(6) 0.6950(4) 0.092(2) Uani 1 1 d . . .
C39 0.0850(3) -0.1016(7) 0.6561(6) 0.143(4) Uani 1 1 d . . .
C30A 0.0426(2) -0.2352(6) 0.4534(5) 0.052(2) Uani 0.692(8) 1 d P A 1
C30B 0.0836(6) -0.2692(14) 0.5344(9) 0.063(6) Uani 0.308(8) 1 d P A 2
C31A 0.0797(3) -0.3343(6) 0.3628(4) 0.074(3) Uani 0.692(8) 1 d P A 1
C31B 0.1127(5) -0.3829(11) 0.4414(10) 0.048(5) Uani 0.308(8) 1 d P A 2
C32A 0.1013(2) -0.3492(5) 0.4997(4) 0.050(2) Uani 0.692(8) 1 d P A 1
C32B 0.0530(5) -0.2626(13) 0.4013(12) 0.057(5) Uani 0.308(8) 1 d PU A 2
H1 0.1608(13) 0.192(3) 0.4840(19) 0.027(11) Uiso 1 1 d . . .
H6 0.4360 0.1573 0.4769 0.040 Uiso 1 1 calc R . .
H14 0.3607 0.1109 0.6487 0.040 Uiso 1 1 calc R . .
H15 0.2886 0.0534 0.6305 0.032 Uiso 1 1 calc R . .
H1A 0.4880 0.0958 0.5554 0.097 Uiso 1 1 calc R . .
H1B 0.4730 0.0242 0.6198 0.097 Uiso 1 1 calc R . .
H1C 0.5086 0.1083 0.6386 0.097 Uiso 1 1 calc R . .
H26 0.1705 -0.2921 0.3946 0.037 Uiso 1 1 calc R . .
H28 0.0901 -0.0817 0.4636 0.037 Uiso 1 1 calc R . .
H2A 0.4601 0.1700 0.7379 0.139 Uiso 1 1 calc R . .
H2B 0.4261 0.0841 0.7153 0.139 Uiso 1 1 calc R . .
H2C 0.4098 0.1959 0.7160 0.139 Uiso 1 1 calc R . .
H35 0.0626 0.1145 0.7177 0.120 Uiso 1 1 calc R . .
H36 0.1298 0.0887 0.7792 0.081 Uiso 1 1 calc R . .
H37 0.1705 -0.0541 0.7656 0.084 Uiso 1 1 calc R . .
H38 0.1427 -0.1789 0.6895 0.110 Uiso 1 1 calc R . .
H39 0.0723 -0.1521 0.6254 0.172 Uiso 1 1 calc R . .
H3A 0.4886 0.2775 0.6437 0.085 Uiso 1 1 calc R . .
H3B 0.4392 0.3139 0.6255 0.085 Uiso 1 1 calc R . .
H3C 0.4679 0.2743 0.5600 0.085 Uiso 1 1 calc R . .
H9A 0.3333 0.0110 0.3387 0.070 Uiso 1 1 calc R . .
H9B 0.3809 -0.0344 0.3594 0.070 Uiso 1 1 calc R . .
H9C 0.3698 0.0104 0.2783 0.070 Uiso 1 1 calc R . .
H10A 0.3251 0.1938 0.3205 0.054 Uiso 1 1 calc R . .
H10B 0.3620 0.1909 0.2608 0.054 Uiso 1 1 calc R . .
H10C 0.3673 0.2635 0.3307 0.054 Uiso 1 1 calc R . .
H11A 0.4341 0.1153 0.2913 0.072 Uiso 1 1 calc R . .
H11B 0.4467 0.0776 0.3740 0.072 Uiso 1 1 calc R . .
H11C 0.4407 0.1926 0.3580 0.072 Uiso 1 1 calc R . .
H16A 0.2180 0.0217 0.6352 0.034 Uiso 1 1 calc R . .
H16B 0.2007 -0.0343 0.5605 0.034 Uiso 1 1 calc R . .
H17A 0.1475 0.0825 0.5835 0.037 Uiso 1 1 calc R . .
H17B 0.1838 0.1666 0.5974 0.037 Uiso 1 1 calc R . .
H18A 0.1339 0.1063 0.3913 0.035 Uiso 1 1 calc R . .
H18B 0.1091 0.0813 0.4647 0.035 Uiso 1 1 calc R . .
H23A 0.2228 -0.1550 0.2497 0.055 Uiso 1 1 calc R . .
H23B 0.2750 -0.1609 0.2642 0.055 Uiso 1 1 calc R . .
H23C 0.2488 -0.0670 0.2915 0.055 Uiso 1 1 calc R . .
H24A 0.2800 -0.0931 0.4261 0.057 Uiso 1 1 calc R . .
H24B 0.3081 -0.1803 0.3927 0.057 Uiso 1 1 calc R . .
H24C 0.2780 -0.2011 0.4609 0.057 Uiso 1 1 calc R . .
H25A 0.2406 -0.3354 0.3939 0.061 Uiso 1 1 calc R . .
H25B 0.2713 -0.3183 0.3259 0.061 Uiso 1 1 calc R . .
H25C 0.2190 -0.3202 0.3115 0.061 Uiso 1 1 calc R . .
H30A 0.0350 -0.1864 0.4147 0.077 Uiso 0.692(8) 1 calc PR A 1
H30B 0.0428 -0.2038 0.5024 0.077 Uiso 0.692(8) 1 calc PR A 1
H30C 0.0209 -0.2883 0.4508 0.077 Uiso 0.692(8) 1 calc PR A 1
H30D 0.0756 -0.2016 0.5468 0.095 Uiso 0.308(8) 1 calc PR A 2
H30E 0.1114 -0.2866 0.5611 0.095 Uiso 0.308(8) 1 calc PR A 2
H30F 0.0605 -0.3141 0.5490 0.095 Uiso 0.308(8) 1 calc PR A 2
H31A 0.0533 -0.3751 0.3653 0.111 Uiso 0.692(8) 1 calc PR A 1
H31B 0.1048 -0.3761 0.3527 0.111 Uiso 0.692(8) 1 calc PR A 1
H31C 0.0751 -0.2859 0.3228 0.111 Uiso 0.692(8) 1 calc PR A 1
H31D 0.0936 -0.4320 0.4629 0.072 Uiso 0.308(8) 1 calc PR A 2
H31E 0.1406 -0.3793 0.4713 0.072 Uiso 0.308(8) 1 calc PR A 2
H31F 0.1184 -0.4018 0.3903 0.072 Uiso 0.308(8) 1 calc PR A 2
H32A 0.0783 -0.3994 0.5014 0.075 Uiso 0.692(8) 1 calc PR A 1
H32B 0.1043 -0.3152 0.5477 0.075 Uiso 0.692(8) 1 calc PR A 1
H32C 0.1292 -0.3804 0.4893 0.075 Uiso 0.692(8) 1 calc PR A 1
H32D 0.0309 -0.3107 0.4146 0.086 Uiso 0.308(8) 1 calc PR A 2
H32E 0.0585 -0.2690 0.3484 0.086 Uiso 0.308(8) 1 calc PR A 2
H32F 0.0424 -0.1961 0.4111 0.086 Uiso 0.308(8) 1 calc PR A 2
H33A 0.0165 -0.0455 0.5765 0.363 Uiso 1 1 calc R . .
H33B 0.0239 0.0693 0.5920 0.363 Uiso 1 1 calc R . .
H33C -0.0034 0.0047 0.6475 0.363 Uiso 1 1 calc R . .

loop_
_atom_site_aniso_label
_atom_site_aniso_U_11
_atom_site_aniso_U_22
_atom_site_aniso_U_33
_atom_site_aniso_U_12
_atom_site_aniso_U_13
_atom_site_aniso_U_23
Mo1 0.01881(18) 0.02185(18) 0.02875(18) 0.00021(15) 0.00343(11) 0.00028(14)
O1 0.0196(19) 0.0238(19) 0.0354(19) 0.0012(15) 0.0059(15) 0.0025(15)
O2 0.0312(16) 0.0295(16) 0.0358(14) 0.0022(12) 0.0032(11) 0.0034(11)
O3 0.0209(14) 0.0260(14) 0.0352(13) -0.0015(11) 0.0052(10) -0.0031(11)
O4 0.0195(14) 0.0292(14) 0.0339(14) -0.0013(11) 0.0028(11) -0.0018(11)
N1 0.0219(17) 0.0196(18) 0.0371(18) 0.0031(14) 0.0036(13) -0.0019(14)
N2 0.0242(17) 0.0193(16) 0.0318(16) -0.0019(13) 0.0072(13) 0.0014(12)
C1 0.042(3) 0.054(3) 0.095(4) 0.006(3) -0.033(3) 0.001(3)
C2 0.048(3) 0.178(8) 0.049(3) -0.040(4) -0.022(3) 0.017(4)
C3 0.041(3) 0.048(3) 0.080(3) -0.004(2) -0.019(2) -0.003(3)
C4 0.027(2) 0.048(3) 0.049(3) -0.004(2) -0.0091(18) 0.005(2)
C5 0.023(2) 0.035(2) 0.045(2) -0.0040(19) -0.0033(17) 0.0065(19)
C6 0.021(2) 0.029(2) 0.050(2) 0.0023(18) 0.0035(17) 0.0049(19)
C7 0.022(2) 0.025(2) 0.040(2) 0.0044(16) 0.0044(16) 0.0028(16)
C8 0.024(2) 0.031(2) 0.042(2) 0.0050(17) 0.0094(17) 0.0012(17)
C9 0.049(3) 0.043(3) 0.050(3) 0.003(2) 0.017(2) -0.010(2)
C10 0.030(2) 0.044(3) 0.036(2) 0.0058(19) 0.0122(17) 0.0027(18)
C11 0.026(2) 0.065(3) 0.053(3) 0.009(2) 0.0093(19) 0.005(2)
C12 0.022(2) 0.0185(19) 0.039(2) 0.0007(15) 0.0017(16) -0.0013(15)
C13 0.022(2) 0.0227(19) 0.035(2) 0.0003(16) 0.0024(16) 0.0018(16)
C14 0.027(2) 0.034(2) 0.038(2) 0.0005(18) -0.0048(17) 0.0045(17)
C15 0.028(2) 0.025(2) 0.0279(19) 0.0036(17) 0.0025(16) 0.0014(15)
C16 0.026(2) 0.029(2) 0.0291(19) -0.0001(17) 0.0066(15) 0.0032(15)
C17 0.026(2) 0.033(2) 0.034(2) -0.0001(18) 0.0089(16) -0.0030(16)
C18 0.0148(19) 0.032(2) 0.042(2) -0.0015(16) 0.0031(16) -0.0014(17)
C19 0.020(2) 0.029(2) 0.0291(19) 0.0014(16) 0.0013(15) 0.0013(15)
C20 0.0204(19) 0.024(2) 0.0282(18) -0.0054(16) -0.0021(14) 0.0013(15)
C21 0.026(2) 0.027(2) 0.0238(18) 0.0007(17) -0.0036(14) 0.0003(15)
C22 0.031(2) 0.026(2) 0.0311(19) 0.0025(17) 0.0009(16) -0.0030(16)
C23 0.038(2) 0.038(2) 0.035(2) 0.005(2) 0.0090(17) -0.0062(18)
C24 0.027(2) 0.042(3) 0.044(2) 0.0029(19) 0.0002(18) -0.0008(19)
C25 0.037(3) 0.035(3) 0.050(2) 0.007(2) 0.0071(19) -0.007(2)
C26 0.037(2) 0.023(2) 0.032(2) -0.0011(18) 0.0022(17) 0.0005(16)
C27 0.035(2) 0.028(2) 0.034(2) -0.0090(18) 0.0054(17) 0.0056(17)
C28 0.023(2) 0.037(2) 0.033(2) -0.0020(18) 0.0060(16) 0.0015(17)
C29 0.044(3) 0.037(3) 0.059(3) -0.014(2) 0.022(2) -0.001(2)
C33 0.119(9) 0.117(9) 0.48(2) 0.006(7) -0.091(12) -0.033(12)
C34 0.068(5) 0.106(7) 0.184(8) -0.001(5) -0.051(5) -0.026(6)
C35 0.095(6) 0.109(6) 0.093(5) -0.024(5) -0.009(4) 0.022(4)
C36 0.076(4) 0.080(4) 0.046(3) -0.018(4) 0.002(3) 0.012(3)
C37 0.059(4) 0.097(5) 0.055(3) -0.015(4) 0.007(3) 0.012(3)
C38 0.080(5) 0.093(5) 0.102(5) -0.021(4) 0.008(4) -0.011(4)
C39 0.132(8) 0.088(6) 0.198(10) -0.011(6) -0.090(7) -0.024(6)
C30A 0.034(4) 0.054(5) 0.067(5) -0.017(3) 0.007(4) 0.013(4)
C30B 0.062(12) 0.058(12) 0.074(11) -0.012(9) 0.039(9) 0.007(9)
C31A 0.078(6) 0.095(7) 0.052(4) -0.069(6) 0.017(4) -0.018(4)
C31B 0.028(8) 0.036(9) 0.082(13) -0.007(6) 0.012(8) 0.007(8)
C32A 0.043(4) 0.045(4) 0.062(5) -0.010(4) 0.013(3) 0.012(4)
C32B 0.031(9) 0.048(10) 0.091(13) -0.015(8) -0.004(9) 0.011(9)

loop_
_atom_type_symbol
_atom_type_radius_bond
Mo 1.30
P 1.06
O 0.73
N 0.75
C 0.77
H 0.32

loop_
_geom_angle_atom_site_label_1
_geom_angle_atom_site_label_2
_geom_angle_atom_site_label_3
_geom_angle
_geom_angle_site_symmetry_1
_geom_angle_site_symmetry_2
_geom_angle_site_symmetry_3
_geom_angle_publ_flag
O2 Mo1 O1 98.74(9) . . . ?
O2 Mo1 O4 110.97(11) . . . ?
O1 Mo1 O4 93.38(7) . . . ?
O2 Mo1 O3 98.62(11) . . . ?
O1 Mo1 O3 162.10(7) . . . ?
O4 Mo1 O3 84.47(10) . . . ?
O2 Mo1 N1 94.84(12) . . . ?
O1 Mo1 N1 88.69(8) . . . ?
O4 Mo1 N1 153.42(11) . . . ?
O3 Mo1 N1 85.51(11) . . . ?
O2 Mo1 N2 169.10(11) . . . ?
O1 Mo1 N2 78.33(7) . . . ?
O4 Mo1 N2 79.79(10) . . . ?
O3 Mo1 N2 83.81(10) . . . ?
N1 Mo1 N2 74.69(11) . . . ?
Mo1 O1 Mo1 180.000(12) 7_556 . . ?
C20 O3 Mo1 135.0(2) . . . ?
C12 O4 Mo1 129.4(2) . . . ?
C17 N1 C18 114.9(3) . . . ?
C17 N1 Mo1 112.9(2) . . . ?
C18 N1 Mo1 112.5(2) . . . ?
C17 N1 H1 108(2) . . . ?
C18 N1 H1 103(3) . . . ?
Mo1 N1 H1 104(3) . . . ?
C15 N2 C16 121.5(3) . . . ?
C15 N2 Mo1 121.0(2) . . . ?
C16 N2 Mo1 114.8(2) . . . ?
C4 C1 H1A 109.50 . . . ?
C4 C1 H1B 109.50 . . . ?
H1A C1 H1B 109.50 . . . ?
C4 C1 H1C 109.50 . . . ?
H1A C1 H1C 109.50 . . . ?
H1B C1 H1C 109.50 . . . ?
C4 C2 H2A 109.50 . . . ?
C4 C2 H2B 109.50 . . . ?
H2A C2 H2B 109.50 . . . ?
C4 C2 H2C 109.50 . . . ?
H2A C2 H2C 109.50 . . . ?
H2B C2 H2C 109.50 . . . ?
C4 C3 H3A 109.50 . . . ?
C4 C3 H3B 109.50 . . . ?
H3A C3 H3B 109.50 . . . ?
C4 C3 H3C 109.50 . . . ?
H3A C3 H3C 109.50 . . . ?
H3B C3 H3C 109.50 . . . ?
C2 C4 C3 109.1(4) . . . ?
C2 C4 C1 109.4(4) . . . ?
C3 C4 C1 107.7(4) . . . ?
C2 C4 C5 111.1(4) . . . ?
C3 C4 C5 109.8(3) . . . ?
C1 C4 C5 109.7(4) . . . ?
C14 C5 C6 116.3(3) . . . ?
C14 C5 C4 123.7(4) . . . ?
C6 C5 C4 120.0(4) . . . ?
C7 C6 C5 124.7(4) . . . ?
C7 C6 H6 117.70 . . . ?
C5 C6 H6 117.70 . . . ?
C6 C7 C12 117.5(3) . . . ?
C6 C7 C8 122.0(3) . . . ?
C12 C7 C8 120.4(3) . . . ?
C10 C8 C9 109.3(3) . . . ?
C10 C8 C11 107.7(3) . . . ?
C9 C8 C11 108.0(3) . . . ?
C10 C8 C7 111.8(3) . . . ?
C9 C8 C7 109.0(3) . . . ?
C11 C8 C7 110.9(3) . . . ?
C8 C9 H9A 109.50 . . . ?
C8 C9 H9B 109.50 . . . ?
H9A C9 H9B 109.50 . . . ?
C8 C9 H9C 109.50 . . . ?
H9A C9 H9C 109.50 . . . ?
H9B C9 H9C 109.50 . . . ?
C8 C10 H10A 109.50 . . . ?
C8 C10 H10B 109.50 . . . ?
H10A C10 H10B 109.50 . . . ?
C8 C10 H10C 109.50 . . . ?
H10A C10 H10C 109.50 . . . ?
H10B C10 H10C 109.50 . . . ?
C8 C11 H11A 109.50 . . . ?
C8 C11 H11B 109.50 . . . ?
H11A C11 H11B 109.50 . . . ?
C8 C11 H11C 109.50 . . . ?
H11A C11 H11C 109.50 . . . ?
H11B C11 H11C 109.50 . . . ?
O4 C12 C13 121.4(3) . . . ?
O4 C12 C7 119.5(3) . . . ?
C13 C12 C7 119.1(3) . . . ?
C14 C13 C12 119.3(3) . . . ?
C14 C13 C15 117.3(3) . . . ?
C12 C13 C15 123.3(3) . . . ?
C5 C14 C13 122.4(4) . . . ?
C5 C14 H14 118.80 . . . ?
C13 C14 H14 118.80 . . . ?
N2 C15 C13 125.5(3) . . . ?
N2 C15 H15 117.20 . . . ?
C13 C15 H15 117.20 . . . ?
N2 C16 C17 106.6(3) . . . ?
N2 C16 H16A 110.40 . . . ?
C17 C16 H16A 110.40 . . . ?
N2 C16 H16B 110.40 . . . ?
C17 C16 H16B 110.40 . . . ?
H16A C16 H16B 108.60 . . . ?
N1 C17 C16 111.6(3) . . . ?
N1 C17 H17A 109.30 . . . ?
C16 C17 H17A 109.30 . . . ?
N1 C17 H17B 109.30 . . . ?
C16 C17 H17B 109.30 . . . ?
H17A C17 H17B 108.00 . . . ?
N1 C18 C19 114.6(3) . . . ?
N1 C18 H18A 108.60 . . . ?
C19 C18 H18A 108.60 . . . ?
N1 C18 H18B 108.60 . . . ?
C19 C18 H18B 108.60 . . . ?
H18A C18 H18B 107.60 . . . ?
C28 C19 C20 120.1(3) . . . ?
C28 C19 C18 119.2(3) . . . ?
C20 C19 C18 120.4(3) . . . ?
O3 C20 C19 120.3(3) . . . ?
O3 C20 C21 119.8(3) . . . ?
C19 C20 C21 119.9(3) . . . ?
C26 C21 C20 117.1(3) . . . ?
C26 C21 C22 121.8(3) . . . ?
C20 C21 C22 121.1(3) . . . ?
C21 C22 C24 110.3(3) . . . ?
C21 C22 C23 110.3(3) . . . ?
C24 C22 C23 110.0(3) . . . ?
C21 C22 C25 111.8(3) . . . ?
C24 C22 C25 106.9(3) . . . ?
C23 C22 C25 107.4(3) . . . ?
C22 C23 H23A 109.50 . . . ?
C22 C23 H23B 109.50 . . . ?
H23A C23 H23B 109.50 . . . ?
C22 C23 H23C 109.50 . . . ?
H23A C23 H23C 109.50 . . . ?
H23B C23 H23C 109.50 . . . ?
C22 C24 H24A 109.50 . . . ?
C22 C24 H24B 109.50 . . . ?
H24A C24 H24B 109.50 . . . ?
C22 C24 H24C 109.50 . . . ?
H24A C24 H24C 109.50 . . . ?
H24B C24 H24C 109.50 . . . ?
C22 C25 H25A 109.50 . . . ?
C22 C25 H25B 109.50 . . . ?
H25A C25 H25B 109.50 . . . ?
C22 C25 H25C 109.50 . . . ?
H25A C25 H25C 109.50 . . . ?
H25B C25 H25C 109.50 . . . ?
C27 C26 C21 124.3(4) . . . ?
C27 C26 H26 117.80 . . . ?
C21 C26 H26 117.80 . . . ?
C28 C27 C26 116.9(4) . . . ?
C28 C27 C29 122.2(4) . . . ?
C26 C27 C29 120.9(4) . . . ?
C27 C28 C19 121.7(4) . . . ?
C27 C28 H28 119.10 . . . ?
C19 C28 H28 119.10 . . . ?
C32B C29 C32A 132.6(9) . . . ?
C32B C29 C27 113.6(8) . . . ?
C32A C29 C27 113.3(4) . . . ?
C32B C29 C30A 42.8(9) . . . ?
C32A C29 C30A 109.6(5) . . . ?
C27 C29 C30A 113.9(4) . . . ?
C32B C29 C31B 121.2(11) . . . ?
C32A C29 C31B 46.6(7) . . . ?
C27 C29 C31B 107.7(6) . . . ?
C30A C29 C31B 138.2(6) . . . ?
C32B C29 C31A 59.6(10) . . . ?
C32A C29 C31A 110.1(5) . . . ?
C27 C29 C31A 108.6(4) . . . ?
C30A C29 C31A 100.6(6) . . . ?
C31B C29 C31A 68.9(7) . . . ?
C32B C29 C30B 113.6(12) . . . ?
C32A C29 C30B 51.0(7) . . . ?
C27 C29 C30B 100.2(6) . . . ?
C30A C29 C30B 71.8(7) . . . ?
C31B C29 C30B 97.5(10) . . . ?
C31A C29 C30B 150.7(7) . . . ?
C34 C33 H33A 109.50 . . . ?
C34 C33 H33B 109.50 . . . ?
H33A C33 H33B 109.50 . . . ?
C34 C33 H33C 109.50 . . . ?
H33A C33 H33C 109.50 . . . ?
H33B C33 H33C 109.50 . . . ?
C39 C34 C35 121.7(7) . . . ?
C39 C34 C33 122.9(8) . . . ?
C35 C34 C33 115.4(8) . . . ?
C36 C35 C34 115.4(8) . . . ?
C36 C35 H35 122.30 . . . ?
C34 C35 H35 122.30 . . . ?
C35 C36 C37 124.3(6) . . . ?
C35 C36 H36 117.90 . . . ?
C37 C36 H36 117.90 . . . ?
C38 C37 C36 119.6(6) . . . ?
C38 C37 H37 120.20 . . . ?
C36 C37 H37 120.20 . . . ?
C37 C38 C39 116.5(7) . . . ?
C37 C38 H38 121.80 . . . ?
C39 C38 H38 121.80 . . . ?
C34 C39 C38 122.4(7) . . . ?
C34 C39 H39 118.80 . . . ?
C38 C39 H39 118.80 . . . ?
C29 C30A H30A 109.50 . . . ?
C29 C30A H30B 109.50 . . . ?
C29 C30A H30C 109.50 . . . ?
C29 C30B H30D 109.50 . . . ?
C29 C30B H30E 109.50 . . . ?
H30D C30B H30E 109.50 . . . ?
C29 C30B H30F 109.50 . . . ?
H30D C30B H30F 109.50 . . . ?
H30E C30B H30F 109.50 . . . ?
C29 C31A H31A 109.50 . . . ?
C29 C31A H31B 109.50 . . . ?
C29 C31A H31C 109.50 . . . ?
C29 C31B H31D 109.50 . . . ?
C29 C31B H31E 109.50 . . . ?
H31D C31B H31E 109.50 . . . ?
C29 C31B H31F 109.50 . . . ?
H31D C31B H31F 109.50 . . . ?
H31E C31B H31F 109.50 . . . ?
C29 C32A H32A 109.50 . . . ?
C29 C32A H32B 109.50 . . . ?
C29 C32A H32C 109.50 . . . ?
C29 C32B H32D 109.50 . . . ?
C29 C32B H32E 109.50 . . . ?
H32D C32B H32E 109.50 . . . ?
C29 C32B H32F 109.50 . . . ?
H32D C32B H32F 109.50 . . . ?
H32E C32B H32F 109.50 . . . ?

loop_
_geom_bond_atom_site_label_1
_geom_bond_atom_site_label_2
_geom_bond_distance
_geom_bond_site_symmetry_1
_geom_bond_site_symmetry_2
_geom_bond_publ_flag
Mo1 O2 1.686(2) . . ?
Mo1 O1 1.8884(3) . . ?
Mo1 O4 1.992(2) . . ?
Mo1 O3 2.013(2) . . ?
Mo1 N1 2.204(3) . . ?
Mo1 N2 2.302(3) . . ?
O1 Mo1 1.8884(3) . 7_556 ?
O3 C20 1.343(4) . . ?
O4 C12 1.333(4) . . ?
N1 C17 1.494(5) . . ?
N1 C18 1.498(5) . . ?
N1 H1 0.83(4) . . ?
N2 C15 1.274(4) . . ?
N2 C16 1.453(4) . . ?
C1 C4 1.536(6) . . ?
C1 H1A 0.9800 . . ?
C1 H1B 0.9800 . . ?
C1 H1C 0.9800 . . ?
C2 C4 1.510(7) . . ?
C2 H2A 0.9800 . . ?
C2 H2B 0.9800 . . ?
C2 H2C 0.9800 . . ?
C3 C4 1.515(6) . . ?
C3 H3A 0.9800 . . ?
C3 H3B 0.9800 . . ?
C3 H3C 0.9800 . . ?
C4 C5 1.545(5) . . ?
C5 C14 1.372(6) . . ?
C5 C6 1.410(6) . . ?
C6 C7 1.373(5) . . ?
C6 H6 0.9500 . . ?
C7 C12 1.429(5) . . ?
C7 C8 1.550(5) . . ?
C8 C10 1.532(5) . . ?
C8 C9 1.537(6) . . ?
C8 C11 1.538(5) . . ?
C9 H9A 0.9800 . . ?
C9 H9B 0.9800 . . ?
C9 H9C 0.9800 . . ?
C10 H10A 0.9800 . . ?
C10 H10B 0.9800 . . ?
C10 H10C 0.9800 . . ?
C11 H11A 0.9800 . . ?
C11 H11B 0.9800 . . ?
C11 H11C 0.9800 . . ?
C12 C13 1.413(5) . . ?
C13 C14 1.410(5) . . ?
C13 C15 1.447(5) . . ?
C14 H14 0.9500 . . ?
C15 H15 0.9500 . . ?
C16 C17 1.516(5) . . ?
C16 H16A 0.9900 . . ?
C16 H16B 0.9900 . . ?
C17 H17A 0.9900 . . ?
C17 H17B 0.9900 . . ?
C18 C19 1.502(5) . . ?
C18 H18A 0.9900 . . ?
C18 H18B 0.9900 . . ?
C19 C28 1.397(5) . . ?
C19 C20 1.405(5) . . ?
C20 C21 1.412(5) . . ?
C21 C26 1.397(5) . . ?
C21 C22 1.531(5) . . ?
C22 C24 1.537(5) . . ?
C22 C23 1.542(5) . . ?
C22 C25 1.544(5) . . ?
C23 H23A 0.9800 . . ?
C23 H23B 0.9800 . . ?
C23 H23C 0.9800 . . ?
C24 H24A 0.9800 . . ?
C24 H24B 0.9800 . . ?
C24 H24C 0.9800 . . ?
C25 H25A 0.9800 . . ?
C25 H25B 0.9800 . . ?
C25 H25C 0.9800 . . ?
C26 C27 1.395(5) . . ?
C26 H26 0.9500 . . ?
C27 C28 1.384(6) . . ?
C27 C29 1.533(5) . . ?
C28 H28 0.9500 . . ?
C29 C32B 1.295(16) . . ?
C29 C32A 1.463(8) . . ?
C29 C30A 1.564(9) . . ?
C29 C31B 1.594(15) . . ?
C29 C31A 1.612(8) . . ?
C29 C30B 1.705(16) . . ?
C33 C34 1.529(11) . . ?
C33 H33A 0.9800 . . ?
C33 H33B 0.9800 . . ?
C33 H33C 0.9800 . . ?
C34 C39 1.309(11) . . ?
C34 C35 1.405(10) . . ?
C35 C36 1.348(8) . . ?
C35 H35 0.9500 . . ?
C36 C37 1.405(8) . . ?
C36 H36 0.9500 . . ?
C37 C38 1.334(8) . . ?
C37 H37 0.9500 . . ?
C38 C39 1.447(10) . . ?
C38 H38 0.9500 . . ?
C39 H39 0.9500 . . ?
C30A H30A 0.9800 . . ?
C30A H30B 0.9800 . . ?
C30A H30C 0.9800 . . ?
C30B H30D 0.9800 . . ?
C30B H30E 0.9800 . . ?
C30B H30F 0.9800 . . ?
C31A H31A 0.9800 . . ?
C31A H31B 0.9800 . . ?
C31A H31C 0.9800 . . ?
C31B H31D 0.9800 . . ?
C31B H31E 0.9800 . . ?
C31B H31F 0.9800 . . ?
C32A H32A 0.9800 . . ?
C32A H32B 0.9800 . . ?
C32A H32C 0.9800 . . ?
C32B H32D 0.9800 . . ?
C32B H32E 0.9800 . . ?
C32B H32F 0.9800 . . ?

loop_
_geom_torsion_atom_site_label_1
_geom_torsion_atom_site_label_2
_geom_torsion_atom_site_label_3
_geom_torsion_atom_site_label_4
_geom_torsion
_geom_torsion_site_symmetry_1
_geom_torsion_site_symmetry_2
_geom_torsion_site_symmetry_3
_geom_torsion_site_symmetry_4
_geom_torsion_publ_flag
O2 Mo1 O1 Mo1 -2(100) . . . 7_556 ?
O4 Mo1 O1 Mo1 109(100) . . . 7_556 ?
O3 Mo1 O1 Mo1 -168(100) . . . 7_556 ?
N1 Mo1 O1 Mo1 -97(100) . . . 7_556 ?
N2 Mo1 O1 Mo1 -172(100) . . . 7_556 ?
O2 Mo1 O3 C20 -104.8(3) . . . . ?
O1 Mo1 O3 C20 60.9(4) . . . . ?
O4 Mo1 O3 C20 144.8(3) . . . . ?
N1 Mo1 O3 C20 -10.6(3) . . . . ?
N2 Mo1 O3 C20 64.5(3) . . . . ?
O2 Mo1 O4 C12 132.4(3) . . . . ?
O1 Mo1 O4 C12 31.7(3) . . . . ?
O3 Mo1 O4 C12 -130.4(3) . . . . ?
N1 Mo1 O4 C12 -62.1(4) . . . . ?
N2 Mo1 O4 C12 -45.8(3) . . . . ?
O2 Mo1 N1 C17 -161.9(2) . . . . ?
O1 Mo1 N1 C17 -63.2(2) . . . . ?
O4 Mo1 N1 C17 31.7(4) . . . . ?
O3 Mo1 N1 C17 99.8(2) . . . . ?
N2 Mo1 N1 C17 15.0(2) . . . . ?
O2 Mo1 N1 C18 66.1(2) . . . . ?
O1 Mo1 N1 C18 164.7(2) . . . . ?
O4 Mo1 N1 C18 -100.3(3) . . . . ?
O3 Mo1 N1 C18 -32.2(2) . . . . ?
N2 Mo1 N1 C18 -117.0(3) . . . . ?
O2 Mo1 N2 C15 -132.8(6) . . . . ?
O1 Mo1 N2 C15 -57.4(3) . . . . ?
O4 Mo1 N2 C15 38.3(3) . . . . ?
O3 Mo1 N2 C15 123.7(3) . . . . ?
N1 Mo1 N2 C15 -149.3(3) . . . . ?
O2 Mo1 N2 C16 28.7(7) . . . . ?
O1 Mo1 N2 C16 104.1(2) . . . . ?
O4 Mo1 N2 C16 -160.3(3) . . . . ?
O3 Mo1 N2 C16 -74.8(2) . . . . ?
N1 Mo1 N2 C16 12.2(2) . . . . ?
C2 C4 C5 C14 0.1(6) . . . . ?
C3 C4 C5 C14 -120.8(5) . . . . ?
C1 C4 C5 C14 121.1(5) . . . . ?
C2 C4 C5 C6 -176.8(5) . . . . ?
C3 C4 C5 C6 62.3(5) . . . . ?
C1 C4 C5 C6 -55.8(5) . . . . ?
C14 C5 C6 C7 3.4(6) . . . . ?
C4 C5 C6 C7 -179.5(4) . . . . ?
C5 C6 C7 C12 3.7(6) . . . . ?
C5 C6 C7 C8 -172.9(4) . . . . ?
C6 C7 C8 C10 -118.2(4) . . . . ?
C12 C7 C8 C10 65.2(5) . . . . ?
C6 C7 C8 C9 120.8(4) . . . . ?
C12 C7 C8 C9 -55.8(5) . . . . ?
C6 C7 C8 C11 2.0(5) . . . . ?
C12 C7 C8 C11 -174.6(3) . . . . ?
Mo1 O4 C12 C13 32.2(5) . . . . ?
Mo1 O4 C12 C7 -150.1(3) . . . . ?
C6 C7 C12 O4 173.1(3) . . . . ?
C8 C7 C12 O4 -10.2(5) . . . . ?
C6 C7 C12 C13 -9.1(5) . . . . ?
C8 C7 C12 C13 167.6(3) . . . . ?
O4 C12 C13 C14 -174.7(3) . . . . ?
C7 C12 C13 C14 7.5(5) . . . . ?
O4 C12 C13 C15 9.5(6) . . . . ?
C7 C12 C13 C15 -168.2(3) . . . . ?
C6 C5 C14 C13 -5.2(6) . . . . ?
C4 C5 C14 C13 177.8(4) . . . . ?
C12 C13 C14 C5 -0.2(6) . . . . ?
C15 C13 C14 C5 175.8(4) . . . . ?
C16 N2 C15 C13 179.9(3) . . . . ?
Mo1 N2 C15 C13 -19.9(5) . . . . ?
C14 C13 C15 N2 172.4(4) . . . . ?
C12 C13 C15 N2 -11.8(6) . . . . ?
C15 N2 C16 C17 125.9(4) . . . . ?
Mo1 N2 C16 C17 -35.5(3) . . . . ?
C18 N1 C17 C16 90.7(4) . . . . ?
Mo1 N1 C17 C16 -40.2(4) . . . . ?
N2 C16 C17 N1 48.8(4) . . . . ?
C17 N1 C18 C19 -65.9(4) . . . . ?
Mo1 N1 C18 C19 65.2(3) . . . . ?
N1 C18 C19 C28 132.7(3) . . . . ?
N1 C18 C19 C20 -53.9(4) . . . . ?
Mo1 O3 C20 C19 25.9(5) . . . . ?
Mo1 O3 C20 C21 -155.3(2) . . . . ?
C28 C19 C20 O3 179.0(3) . . . . ?
C18 C19 C20 O3 5.6(5) . . . . ?
C28 C19 C20 C21 0.2(5) . . . . ?
C18 C19 C20 C21 -173.1(3) . . . . ?
O3 C20 C21 C26 -178.9(3) . . . . ?
C19 C20 C21 C26 -0.2(5) . . . . ?
O3 C20 C21 C22 -0.6(5) . . . . ?
C19 C20 C21 C22 178.2(3) . . . . ?
C26 C21 C22 C24 -119.6(4) . . . . ?
C20 C21 C22 C24 62.1(4) . . . . ?
C26 C21 C22 C23 118.6(4) . . . . ?
C20 C21 C22 C23 -59.6(4) . . . . ?
C26 C21 C22 C25 -0.8(5) . . . . ?
C20 C21 C22 C25 -179.0(3) . . . . ?
C20 C21 C26 C27 0.2(5) . . . . ?
C22 C21 C26 C27 -178.1(3) . . . . ?
C21 C26 C27 C28 -0.3(5) . . . . ?
C21 C26 C27 C29 177.7(4) . . . . ?
C26 C27 C28 C19 0.3(5) . . . . ?
C29 C27 C28 C19 -177.6(4) . . . . ?
C20 C19 C28 C27 -0.3(5) . . . . ?
C18 C19 C28 C27 173.1(3) . . . . ?
C28 C27 C29 C32B 58.1(12) . . . . ?
C26 C27 C29 C32B -119.8(12) . . . . ?
C28 C27 C29 C32A -115.1(5) . . . . ?
C26 C27 C29 C32A 67.1(6) . . . . ?
C28 C27 C29 C30A 11.1(6) . . . . ?
C26 C27 C29 C30A -166.7(5) . . . . ?
C28 C27 C29 C31B -164.7(8) . . . . ?
C26 C27 C29 C31B 17.5(8) . . . . ?
C28 C27 C29 C31A 122.2(5) . . . . ?
C26 C27 C29 C31A -55.6(6) . . . . ?
C28 C27 C29 C30B -63.4(8) . . . . ?
C26 C27 C29 C30B 118.8(7) . . . . ?
C39 C34 C35 C36 4.9(14) . . . . ?
C33 C34 C35 C36 -174.6(9) . . . . ?
C34 C35 C36 C37 -1.7(10) . . . . ?
C35 C36 C37 C38 -1.2(9) . . . . ?
C36 C37 C38 C39 1.1(10) . . . . ?
C35 C34 C39 C38 -5.3(18) . . . . ?
C33 C34 C39 C38 174.2(11) . . . . ?
C37 C38 C39 C34 2.1(15) . . . . ?
